data_2230660
loop_
_publ_author_name
'Li, Xian-Wen'

_publ_section_title
;
 {<i>N</i>-Methyl-<i>N</i>'-[1-(pyridin-2-yl)ethylidene]ethane-1,2-diamine-\k^3^<i>N</i>,<i>N</i>',<i>N</i>''}bis(thiocyanato-\k<i>N</i>)zinc(II)
;
_journal_coeditor_code HB5892
_journal_issue 7
_journal_name_full 'Acta Crystallographica Section E'
_journal_page_first m829
_journal_paper_doi 10.1107/S1600536811019945
_journal_volume 67
_journal_year 2011
_chemical_formula_iupac '[Zn (N C S)2 (C10 H15 N3)]'
_chemical_formula_moiety 'C12 H15 N5 S2 Zn'
_chemical_formula_sum 'C12 H15 N5 S2 Zn'
_chemical_formula_weight 358.78
_chemical_name_systematic
;
{<i>N</i>-Methyl-<i>N</i>'-[1-(pyridin-2-yl)ethylidene]ethane-1,2-diamine-
\k^3^<i>N</i>,<i>N</i>',<i>N</i>''}bis(thiocyanato-\k<i>N</i>)zinc(II)
;
_space_group_IT_number 14
_symmetry_cell_setting monoclinic
_symmetry_space_group_name_Hall '-P 2yn'
_symmetry_space_group_name_H-M 'P 1 21/n 1'
_atom_sites_solution_hydrogens geom
_atom_sites_solution_primary direct
_atom_sites_solution_secondary difmap
_audit_creation_method SHELXL-97
_cell_angle_alpha 90.00
_cell_angle_beta 101.853(2)
_cell_angle_gamma 90.00
_cell_formula_units_Z 4
_cell_length_a 7.6674(3)
_cell_length_b 14.8062(5)
_cell_length_c 14.3766(6)
_cell_measurement_reflns_used 2372
_cell_measurement_temperature 298(2)
_cell_measurement_theta_max 25.1
_cell_measurement_theta_min 2.6
_cell_volume 1597.30(11)
_computing_cell_refinement 'SAINT (Bruker, 2004)'
_computing_data_collection 'APEX2 (Bruker, 2004)'
_computing_data_reduction 'SAINT (Bruker, 2004)'
_computing_molecular_graphics 'SHELXTL (Sheldrick, 2008)'
_computing_publication_material 'SHELXTL (Sheldrick, 2008)'
_computing_structure_refinement 'SHELXL97 (Sheldrick, 2008)'
_computing_structure_solution 'SHELXS97 (Sheldrick, 2008)'
_diffrn_ambient_temperature 298(2)
_diffrn_measured_fraction_theta_full 0.986
_diffrn_measured_fraction_theta_max 0.986
_diffrn_measurement_device_type 'Bruker APEXII CCD'
_diffrn_measurement_method \w
_diffrn_radiation_monochromator graphite
_diffrn_radiation_source 'fine-focus sealed tube'
_diffrn_radiation_type MoK\a
_diffrn_radiation_wavelength 0.71073
_diffrn_reflns_av_R_equivalents 0.0288
_diffrn_reflns_av_sigmaI/netI 0.0368
_diffrn_reflns_limit_h_max 9
_diffrn_reflns_limit_h_min -9
_diffrn_reflns_limit_k_max 18
_diffrn_reflns_limit_k_min -17
_diffrn_reflns_limit_l_max 11
_diffrn_reflns_limit_l_min -18
_diffrn_reflns_number 9004
_diffrn_reflns_theta_full 26.74
_diffrn_reflns_theta_max 26.74
_diffrn_reflns_theta_min 2.00
_diffrn_standards_number 0
_exptl_absorpt_coefficient_mu 1.795
_exptl_absorpt_correction_T_max 0.738
_exptl_absorpt_correction_T_min 0.715
_exptl_absorpt_correction_type multi-scan
_exptl_absorpt_process_details '(SADABS; Sheldrick, 2004)'
_exptl_crystal_colour colorless
_exptl_crystal_density_diffrn 1.492
_exptl_crystal_density_method 'not measured'
_exptl_crystal_description block
_exptl_crystal_F_000 736
_exptl_crystal_size_max 0.20
_exptl_crystal_size_mid 0.20
_exptl_crystal_size_min 0.18
_refine_diff_density_max 0.462
_refine_diff_density_min -0.460
_refine_ls_extinction_method none
_refine_ls_goodness_of_fit_ref 1.015
_refine_ls_hydrogen_treatment constr
_refine_ls_matrix_type full
_refine_ls_number_parameters 201
_refine_ls_number_reflns 3352
_refine_ls_number_restraints 12
_refine_ls_restrained_S_all 1.032
_refine_ls_R_factor_all 0.0823
_refine_ls_R_factor_gt 0.0402
_refine_ls_shift/su_max 0.001
_refine_ls_shift/su_mean 0.000
_refine_ls_structure_factor_coef Fsqd
_refine_ls_weighting_details 'calc w=1/[\s^2^(Fo^2^)+(0.0323P)^2^+1.9520P] where P=(Fo^2^+2Fc^2^)/3'
_refine_ls_weighting_scheme calc
_refine_ls_wR_factor_gt 0.0824
_refine_ls_wR_factor_ref 0.1049
_reflns_number_gt 2095
_reflns_number_total 3352
_reflns_threshold_expression I>2\s(I)
_cod_data_source_file hb5892.cif
_cod_data_source_block I
_cod_original_sg_symbol_H-M 'P 21/n'
_cod_database_code 2230660
_cod_database_fobs_code 2230660

loop_
_symmetry_equiv_pos_as_xyz
'x, y, z'
'-x+1/2, y+1/2, -z+1/2'
'-x, -y, -z'
'x-1/2, -y-1/2, z-1/2'

loop_
_atom_site_type_symbol
_atom_site_label
_atom_site_fract_x
_atom_site_fract_y
_atom_site_fract_z
_atom_site_U_iso_or_equiv
_atom_site_adp_type
_atom_site_calc_flag
_atom_site_refinement_flags
_atom_site_occupancy
_atom_site_symmetry_multiplicity
_atom_site_disorder_assembly
_atom_site_disorder_group
Zn Zn1 0.72087(6) -0.07353(3) 0.71636(3) 0.05504(17) Uani d . 1 1 . .
S S1 1.28221(17) -0.15205(10) 0.89256(10) 0.0835(4) Uani d . 1 1 A .
S S2 0.3366(2) -0.32564(11) 0.66375(10) 0.1063(6) Uani d . 1 1 A .
N N1 0.7424(4) -0.0555(2) 0.5676(2) 0.0524(8) Uani d . 1 1 A .
N N2 0.6777(4) 0.0641(2) 0.6890(2) 0.0559(8) Uani d . 1 1 A .
N N4 0.9697(5) -0.1140(3) 0.7651(3) 0.0760(11) Uani d . 1 1 A .
N N5 0.5583(5) -0.1782(2) 0.6923(2) 0.0684(10) Uani d . 1 1 A .
C C1 0.7390(5) 0.0309(3) 0.5392(3) 0.0515(9) Uani d . 1 1 . .
C C2 0.7683(5) 0.0539(3) 0.4504(3) 0.0628(11) Uani d . 1 1 A .
H H2 0.7670 0.1142 0.4319 0.075 Uiso calc R 1 1 . .
C C3 0.7993(6) -0.0131(4) 0.3901(3) 0.0708(13) Uani d . 1 1 . .
H H3 0.8193 0.0015 0.3303 0.085 Uiso calc R 1 1 A .
C C4 0.8009(6) -0.1007(4) 0.4174(3) 0.0706(13) Uani d . 1 1 A .
H H4 0.8207 -0.1469 0.3770 0.085 Uiso calc R 1 1 . .
C C5 0.7719(6) -0.1192(3) 0.5074(3) 0.0629(11) Uani d . 1 1 . .
H H5 0.7731 -0.1792 0.5268 0.075 Uiso calc R 1 1 A .
C C6 0.7014(5) 0.0970(3) 0.6107(3) 0.0577(10) Uani d . 1 1 A .
C C7 0.6971(7) 0.1958(3) 0.5876(4) 0.0877(15) Uani d . 1 1 . .
H H7A 0.6442 0.2284 0.6325 0.132 Uiso calc R 1 1 A .
H H7B 0.6279 0.2052 0.5247 0.132 Uiso calc R 1 1 . .
H H7C 0.8164 0.2172 0.5907 0.132 Uiso calc R 1 1 . .
C C11 1.1008(6) -0.1300(3) 0.8180(3) 0.0573(10) Uani d . 1 1 . .
C C12 0.4653(6) -0.2395(3) 0.6815(3) 0.0586(10) Uani d . 1 1 . .
C C8 0.6362(7) 0.1164(3) 0.7662(3) 0.0810(14) Uani d PD 0.655(12) 1 A 1
H H8A 0.5502 0.1631 0.7417 0.097 Uiso calc PR 0.655(12) 1 A 1
H H8B 0.7431 0.1451 0.8016 0.097 Uiso calc PR 0.655(12) 1 A 1
C C9 0.5577(12) 0.0508(5) 0.8318(5) 0.074(3) Uani d PD 0.655(12) 1 A 1
H H9A 0.5582 0.0803 0.8921 0.089 Uiso calc PR 0.655(12) 1 A 1
H H9B 0.4349 0.0371 0.8026 0.089 Uiso calc PR 0.655(12) 1 A 1
C C10 0.7978(14) -0.0366(8) 0.9293(6) 0.089(3) Uani d PDU 0.655(12) 1 A 1
H H10A 0.7586 -0.0160 0.9849 0.133 Uiso calc PR 0.655(12) 1 A 1
H H10B 0.8964 -0.0004 0.9196 0.133 Uiso calc PR 0.655(12) 1 A 1
H H10C 0.8346 -0.0986 0.9377 0.133 Uiso calc PR 0.655(12) 1 A 1
N N3 0.6540(6) -0.0290(3) 0.8480(2) 0.0814(12) Uani d PD 0.655(12) 1 A 1
H H3A 0.5729 -0.0703 0.8591 0.098 Uiso calc PR 0.655(12) 1 A 1
C C8' 0.6362(7) 0.1164(3) 0.7662(3) 0.0810(14) Uani d PD 0.345(12) 1 A 2
H H8'A 0.5082 0.1233 0.7582 0.097 Uiso calc PR 0.345(12) 1 A 2
H H8'B 0.6893 0.1760 0.7673 0.097 Uiso calc PR 0.345(12) 1 A 2
C C9' 0.709(2) 0.0678(7) 0.8562(7) 0.097(7) Uani d PD 0.345(12) 1 A 2
H H9'A 0.6658 0.0959 0.9081 0.116 Uiso calc PR 0.345(12) 1 A 2
H H9'B 0.8382 0.0719 0.8702 0.116 Uiso calc PR 0.345(12) 1 A 2
C C10' 0.723(2) -0.0647(13) 0.9393(8) 0.066(5) Uani d PD 0.345(12) 1 A 2
H H10D 0.6699 -0.0338 0.9854 0.099 Uiso calc PR 0.345(12) 1 A 2
H H10E 0.8497 -0.0565 0.9546 0.099 Uiso calc PR 0.345(12) 1 A 2
H H10F 0.6955 -0.1279 0.9400 0.099 Uiso calc PR 0.345(12) 1 A 2
N N3' 0.6540(6) -0.0290(3) 0.8480(2) 0.0814(12) Uani d PD 0.345(12) 1 A 2
H H3'A 0.5331 -0.0302 0.8394 0.098 Uiso calc PR 0.345(12) 1 A 2

loop_
_atom_site_aniso_label
_atom_site_aniso_U_11
_atom_site_aniso_U_22
_atom_site_aniso_U_33
_atom_site_aniso_U_12
_atom_site_aniso_U_13
_atom_site_aniso_U_23
Zn1 0.0644(3) 0.0492(3) 0.0518(3) 0.0000(2) 0.0128(2) 0.0037(2)
S1 0.0678(8) 0.0948(10) 0.0845(9) 0.0061(7) 0.0077(6) -0.0070(7)
S2 0.1434(14) 0.0975(11) 0.0869(9) -0.0621(10) 0.0447(9) -0.0190(8)
N1 0.062(2) 0.0456(19) 0.0502(18) -0.0062(15) 0.0126(15) -0.0006(15)
N2 0.061(2) 0.0461(18) 0.061(2) 0.0029(16) 0.0128(16) -0.0033(16)
N4 0.074(3) 0.082(3) 0.073(3) 0.008(2) 0.018(2) 0.021(2)
N5 0.082(3) 0.055(2) 0.069(2) -0.007(2) 0.017(2) 0.0074(18)
C1 0.042(2) 0.057(2) 0.053(2) -0.0039(18) 0.0023(17) 0.0080(19)
C2 0.055(3) 0.071(3) 0.059(3) -0.008(2) 0.003(2) 0.020(2)
C3 0.064(3) 0.100(4) 0.048(2) -0.015(3) 0.010(2) 0.009(3)
C4 0.068(3) 0.092(4) 0.054(3) -0.010(3) 0.018(2) -0.012(2)
C5 0.072(3) 0.056(3) 0.064(3) -0.005(2) 0.022(2) -0.002(2)
C6 0.054(2) 0.044(2) 0.070(3) -0.0030(18) 0.002(2) 0.004(2)
C7 0.114(4) 0.048(3) 0.099(4) -0.001(3) 0.015(3) 0.008(3)
C11 0.065(3) 0.051(2) 0.060(3) -0.005(2) 0.024(2) 0.003(2)
C12 0.075(3) 0.059(3) 0.045(2) -0.002(2) 0.022(2) 0.007(2)
C8 0.097(4) 0.060(3) 0.089(4) -0.004(3) 0.025(3) -0.019(3)
C9 0.081(6) 0.080(6) 0.062(4) 0.033(4) 0.018(4) -0.005(4)
C10 0.111(7) 0.092(7) 0.059(5) 0.030(5) 0.010(5) -0.003(4)
N3 0.092(3) 0.097(3) 0.057(2) -0.012(3) 0.020(2) -0.009(2)
C8' 0.097(4) 0.060(3) 0.089(4) -0.004(3) 0.025(3) -0.019(3)
C9' 0.096(14) 0.151(18) 0.044(8) -0.025(12) 0.015(8) -0.013(9)
C10' 0.090(12) 0.066(10) 0.046(7) 0.005(9) 0.025(8) 0.016(7)
N3' 0.092(3) 0.097(3) 0.057(2) -0.012(3) 0.020(2) -0.009(2)

loop_
_atom_type_symbol
_atom_type_description
_atom_type_scat_dispersion_real
_atom_type_scat_dispersion_imag
_atom_type_scat_source
C C 0.0033 0.0016 'International Tables Vol C Tables 4.2.6.8 and 6.1.1.4'
H H 0.0000 0.0000 'International Tables Vol C Tables 4.2.6.8 and 6.1.1.4'
N N 0.0061 0.0033 'International Tables Vol C Tables 4.2.6.8 and 6.1.1.4'
S S 0.1246 0.1234 'International Tables Vol C Tables 4.2.6.8 and 6.1.1.4'
Zn Zn 0.2839 1.4301 'International Tables Vol C Tables 4.2.6.8 and 6.1.1.4'

loop_
_geom_angle_atom_site_label_1
_geom_angle_atom_site_label_2
_geom_angle_atom_site_label_3
_geom_angle_site_symmetry_1
_geom_angle_site_symmetry_3
_geom_angle
_geom_angle_publ_flag
N5 Zn1 N4 . . 110.56(16) n
N5 Zn1 N2 . . 131.51(14) n
N4 Zn1 N2 . . 117.70(15) n
N5 Zn1 N3 . . 97.92(16) n
N4 Zn1 N3 . . 99.59(16) n
N2 Zn1 N3 . . 79.09(15) n
N5 Zn1 N1 . . 95.51(13) n
N4 Zn1 N1 . . 96.97(14) n
N2 Zn1 N1 . . 74.85(12) n
N3 Zn1 N1 . . 153.44(15) n
C5 N1 C1 . . 118.3(3) ?
C5 N1 Zn1 . . 127.2(3) ?
C1 N1 Zn1 . . 114.3(3) ?
C6 N2 C8 . . 124.6(4) ?
C6 N2 Zn1 . . 119.6(3) ?
C8 N2 Zn1 . . 115.5(3) ?
C11 N4 Zn1 . . 159.8(4) ?
C12 N5 Zn1 . . 177.7(4) ?
N1 C1 C2 . . 121.3(4) ?
N1 C1 C6 . . 114.3(3) ?
C2 C1 C6 . . 124.4(4) ?
C3 C2 C1 . . 119.2(4) ?
C3 C2 H2 . . 120.4 ?
C1 C2 H2 . . 120.4 ?
C4 C3 C2 . . 120.2(4) ?
C4 C3 H3 . . 119.9 ?
C2 C3 H3 . . 119.9 ?
C3 C4 C5 . . 117.8(4) ?
C3 C4 H4 . . 121.1 ?
C5 C4 H4 . . 121.1 ?
N1 C5 C4 . . 123.3(4) ?
N1 C5 H5 . . 118.4 ?
C4 C5 H5 . . 118.4 ?
N2 C6 C1 . . 116.2(3) ?
N2 C6 C7 . . 124.7(4) ?
C1 C6 C7 . . 119.1(4) ?
C6 C7 H7A . . 109.5 ?
C6 C7 H7B . . 109.5 ?
H7A C7 H7B . . 109.5 ?
C6 C7 H7C . . 109.5 ?
H7A C7 H7C . . 109.5 ?
H7B C7 H7C . . 109.5 ?
N4 C11 S1 . . 179.4(4) ?
N5 C12 S2 . . 178.5(4) ?
N2 C8 C9 . . 107.8(4) ?
N2 C8 H8A . . 110.2 ?
C9 C8 H8A . . 110.2 ?
N2 C8 H8B . . 110.2 ?
C9 C8 H8B . . 110.2 ?
H8A C8 H8B . . 108.5 ?
N3 C9 C8 . . 111.9(5) ?
N3 C9 H9A . . 109.2 ?
C8 C9 H9A . . 109.2 ?
N3 C9 H9B . . 109.2 ?
C8 C9 H9B . . 109.2 ?
H9A C9 H9B . . 107.9 ?
N3 C10 H10A . . 109.5 ?
N3 C10 H10B . . 109.5 ?
H10A C10 H10B . . 109.5 ?
N3 C10 H10C . . 109.5 ?
H10A C10 H10C . . 109.5 ?
H10B C10 H10C . . 109.5 ?
C9 N3 C10 . . 119.7(7) ?
C9 N3 Zn1 . . 109.1(3) ?
C10 N3 Zn1 . . 114.1(5) ?
C9 N3 H3A . . 104.0 ?
C10 N3 H3A . . 104.0 ?
Zn1 N3 H3A . . 104.0 ?
H9'A C9' H9'B . . 108.1 ?
H10D C10' H10E . . 109.5 ?
H10D C10' H10F . . 109.5 ?
H10E C10' H10F . . 109.5 ?

loop_
_geom_bond_atom_site_label_1
_geom_bond_atom_site_label_2
_geom_bond_site_symmetry_2
_geom_bond_distance
_geom_bond_publ_flag
Zn1 N5 . 1.974(4) y
Zn1 N4 . 1.986(4) y
Zn1 N2 . 2.088(3) y
Zn1 N3 . 2.163(4) y
Zn1 N1 . 2.195(3) y
S1 C11 . 1.605(5) ?
S2 C12 . 1.601(5) ?
N1 C5 . 1.330(5) ?
N1 C1 . 1.342(5) ?
N2 C6 . 1.273(5) ?
N2 C8 . 1.441(5) ?
N4 C11 . 1.154(5) ?
N5 C12 . 1.145(5) ?
C1 C2 . 1.383(5) ?
C1 C6 . 1.490(6) ?
C2 C3 . 1.371(6) ?
C2 H2 . 0.9300 ?
C3 C4 . 1.354(6) ?
C3 H3 . 0.9300 ?
C4 C5 . 1.385(6) ?
C4 H4 . 0.9300 ?
C5 H5 . 0.9300 ?
C6 C7 . 1.499(6) ?
C7 H7A . 0.9600 ?
C7 H7B . 0.9600 ?
C7 H7C . 0.9600 ?
C8 C9 . 1.559(7) ?
C8 H8A . 0.9700 ?
C8 H8B . 0.9700 ?
C9 N3 . 1.388(6) ?
C9 H9A . 0.9700 ?
C9 H9B . 0.9700 ?
C10 N3 . 1.437(7) ?
C10 H10A . 0.9600 ?
C10 H10B . 0.9600 ?
C10 H10C . 0.9600 ?
N3 H3A . 0.9100 ?
C9' H9'A . 0.9700 ?
C9' H9'B . 0.9700 ?
C10' H10D . 0.9600 ?
C10' H10E . 0.9600 ?
C10' H10F . 0.9600 ?

loop_
_geom_hbond_atom_site_label_D
_geom_hbond_atom_site_label_H
_geom_hbond_atom_site_label_A
_geom_hbond_site_symmetry_A
_geom_hbond_distance_DH
_geom_hbond_distance_HA
_geom_hbond_distance_DA
_geom_hbond_angle_DHA
N3 H3A S1 1_455 0.91 2.66 3.551(5) 165
